data_2102460
loop_
_publ_author_name
'Marsh, Richard E.'

_publ_section_title
;
 Space group <i>Cc</i>: an update
;
_journal_issue 2
_journal_name_full 'Acta Crystallographica Section B'
_journal_page_first 252
_journal_page_last 253
_journal_paper_doi 10.1107/S0108768104003878
_journal_volume 60
_journal_year 2004
_chemical_formula_moiety 'C30 H30 N8 O2 Ni2, 2(Cl O4), 3(H2 O)'
_chemical_formula_sum 'C30 H36 Cl2 N8 Ni2 O13'
_space_group_crystal_system monoclinic
_space_group_IT_number 15
_symmetry_space_group_name_H-M 'C 1 2/c 1'
_audit_creation_method CRYM
_cell_angle_alpha 90
_cell_angle_beta 124.92
_cell_angle_gamma 90
_cell_formula_units_Z 4
_cell_length_a 20.1940
_cell_length_b 12.3190
_cell_length_c 18.2040
_cell_volume 3713.241
_cod_data_source_file bk0142.cif
_cod_data_source_block YOVCER
_cod_depositor_comments
;
 Adding the _cell_formula_units_Z data item.

 Antanas Vaitkus,
 2017-08-05

  Added moiety chemical formula from Marsh (2004) paper.
  The summary chemical formula is calculated from moiety formula using
  AdHocParser
  (svn://www.crystallography.net/cod-tools/trunk/Formulae/AdHocParser.yp,
  revision 1441.)

  Andrius Merkys
  2013-11-11
;
_cod_original_sg_symbol_H-M C2/c
_cod_database_code 2102460

loop_
_atom_site_label
_atom_site_type_symbol
_atom_site_fract_x
_atom_site_fract_y
_atom_site_fract_z
O5 O 0.50000 0.00000 0.00000
Ni1 Ni 0.50000 -0.14110 0.25000
Ni2 Ni 0.50000 0.28650 0.25000
Cl1 Cl 0.90890 0.17300 0.02765
N1 N 0.58490 0.29660 0.38685
N2 N 0.57835 0.39700 0.25400
N5 N 0.43660 -0.03155 0.24795
N7 N 0.57760 -0.23900 0.25720
O1 O 0.56410 0.15755 0.24350
O3 O 0.67800 0.21690 0.20625
O6 O 0.92130 0.11540 0.10115
O7 O 0.98480 0.20435 0.04655
O8 O 0.86365 0.11410 -0.04605
O9 O 0.86530 0.26060 0.02570
C1 C 0.58660 0.24770 0.45285
C2 C 0.65060 0.26320 0.54395
C3 C 0.71310 0.33135 0.56415
C4 C 0.71260 0.38460 0.49790
C5 C 0.64705 0.36365 0.41000
C6 C 0.77445 0.45535 0.51370
C7 C 0.57425 0.44485 0.18630
C8 C 0.63425 0.51440 0.19780
C9 C 0.69975 0.53475 0.28325
C10 C 0.70620 0.48725 0.35635
C11 C 0.64365 0.41685 0.33835
C12 C 0.77120 0.50690 0.44485
C25 C 0.36895 -0.06385 0.24965
C26 C 0.35085 -0.17695 0.21770
C29 C 0.53610 0.06625 0.24895
H1 H 0.55655 -0.26750 0.19875
H2 H 0.58830 -0.29755 0.29720
H5 H 0.54305 0.20050 0.43845
H6 H 0.65090 0.22675 0.59070
H7 H 0.75775 0.34215 0.62520
H8 H 0.82000 0.46675 0.57415
H9 H 0.52760 0.43320 0.12685
H10 H 0.63055 0.54750 0.14795
H11 H 0.74165 0.58230 0.29305
H12 H 0.81220 0.55650 0.45660
H21 H 0.32515 -0.01830 0.21110
H22 H 0.38115 -0.05940 0.30755
H23 H 0.32265 -0.21075 0.23875
H24 H 0.31770 -0.17620 0.15420
